data_4127816
loop_
_publ_author_name
'Dai, Wen'
'Geib, Steven J.'
'Curran, Dennis P.'

_publ_section_title
;
 Ring-Opening Reactions of NHC-Boriranes with In Situ Generated HCl:
 Synthesis of a New Class of NHC-Boralactones.
;
_journal_issue 8
_journal_name_full 'Journal of the American Chemical Society'
_journal_page_first 3623
_journal_page_last 3629
_journal_paper_doi 10.1021/jacs.8b13010
_journal_volume 141
_journal_year 2019
_chemical_formula_sum 'C14 H17 B N2 O4'
_chemical_formula_weight 288.10
_space_group_crystal_system triclinic
_space_group_IT_number 2
_space_group_name_Hall '-P 1'
_space_group_name_H-M_alt 'P -1'
_symmetry_space_group_name_Hall '-P 1'
_symmetry_space_group_name_H-M 'P -1'
_atom_sites_solution_hydrogens mixed
_audit_creation_method SHELXL-2017/1
_cell_angle_alpha 74.160(4)
_cell_angle_beta 81.438(4)
_cell_angle_gamma 70.283(3)
_cell_formula_units_Z 2
_cell_length_a 8.3105(4)
_cell_length_b 9.8008(5)
_cell_length_c 9.9682(5)
_cell_measurement_reflns_used 2388
_cell_measurement_temperature 230(2)
_cell_measurement_theta_max 66.519
_cell_measurement_theta_min 4.62
_cell_volume 733.83(7)
_computing_structure_refinement 'SHELXL-2017/1 (Sheldrick, 2017)'
_computing_structure_solution 'SHELXT 2014/4 (Sheldrick, 2014)'
_diffrn_ambient_temperature 230(2)
_diffrn_measured_fraction_theta_full 0.977
_diffrn_measured_fraction_theta_max 0.975
_diffrn_measurement_device_type 'Bruker Apex II CCD'
_diffrn_measurement_method 'omega and phi scans'
_diffrn_radiation_type CuK\a
_diffrn_radiation_wavelength 1.54178
_diffrn_reflns_av_R_equivalents 0.0336
_diffrn_reflns_av_unetI/netI 0.0322
_diffrn_reflns_Laue_measured_fraction_full 0.977
_diffrn_reflns_Laue_measured_fraction_max 0.975
_diffrn_reflns_limit_h_max 10
_diffrn_reflns_limit_h_min -10
_diffrn_reflns_limit_k_max 11
_diffrn_reflns_limit_k_min -11
_diffrn_reflns_limit_l_max 12
_diffrn_reflns_limit_l_min -11
_diffrn_reflns_number 9803
_diffrn_reflns_point_group_measured_fraction_full 0.977
_diffrn_reflns_point_group_measured_fraction_max 0.975
_diffrn_reflns_theta_full 67.679
_diffrn_reflns_theta_max 68.335
_diffrn_reflns_theta_min 4.620
_diffrn_source 'Bruker X8 Prospector Ultra IMuS'
_exptl_absorpt_coefficient_mu 0.783
_exptl_absorpt_correction_T_max 0.97
_exptl_absorpt_correction_T_min 0.87
_exptl_absorpt_correction_type multi-scan
_exptl_absorpt_process_details 'Bruker Sadabs'
_exptl_crystal_colour colorless
_exptl_crystal_density_diffrn 1.304
_exptl_crystal_description 'rectangular prism'
_exptl_crystal_F_000 304
_exptl_crystal_size_max 0.180
_exptl_crystal_size_mid 0.140
_exptl_crystal_size_min 0.040
_refine_diff_density_max 0.389
_refine_diff_density_min -0.203
_refine_diff_density_rms 0.048
_refine_ls_extinction_method none
_refine_ls_goodness_of_fit_ref 1.678
_refine_ls_hydrogen_treatment mixed
_refine_ls_matrix_type full
_refine_ls_number_parameters 194
_refine_ls_number_reflns 2617
_refine_ls_number_restraints 0
_refine_ls_restrained_S_all 1.678
_refine_ls_R_factor_all 0.0669
_refine_ls_R_factor_gt 0.0564
_refine_ls_shift/su_max 0.000
_refine_ls_shift/su_mean 0.000
_refine_ls_structure_factor_coef Fsqd
_refine_ls_weighting_details 'w=1/[\s^2^(Fo^2^)+(0.0680P)^2^] where P=(Fo^2^+2Fc^2^)/3'
_refine_ls_weighting_scheme calc
_refine_ls_wR_factor_gt 0.1624
_refine_ls_wR_factor_ref 0.1716
_reflns_Friedel_coverage 0.000
_reflns_number_gt 2126
_reflns_number_total 2617
_reflns_threshold_expression 'I > 2\s(I)'
_cod_data_source_file ja8b13010_si_003.cif
_cod_data_source_block WenDaiDB109_1_a
_cod_database_code 4127816
_shelx_shelxl_version_number 2017/1
_shelx_space_group_comment
;
The symmetry employed for this shelxl refinement is uniquely defined
by the following loop, which should always be used as a source of
symmetry information in preference to the above space-group names.
They are only intended as comments.
;
_shelx_estimated_absorpt_t_min 0.872
_shelx_estimated_absorpt_t_max 0.969

loop_
_space_group_symop_operation_xyz
'x, y, z'
'-x, -y, -z'

loop_
_atom_site_label
_atom_site_type_symbol
_atom_site_fract_x
_atom_site_fract_y
_atom_site_fract_z
_atom_site_U_iso_or_equiv
_atom_site_adp_type
_atom_site_occupancy
_atom_site_site_symmetry_order
_atom_site_calc_flag
_atom_site_refinement_flags_posn
_atom_site_refinement_flags_adp
B1 B 0.9181(3) 0.2482(3) 0.7987(3) 0.0436(6) Uani 1 1 d . .
H1 H 1.034(3) 0.161(3) 0.839(2) 0.050(6) Uiso 1 1 d . .
C1 C 0.8530(2) 0.1978(2) 0.6789(2) 0.0389(5) Uani 1 1 d . .
C2 C 0.7900(3) 0.0467(2) 0.5772(2) 0.0420(5) Uani 1 1 d . .
C3 C 0.7694(3) -0.0752(3) 0.5434(3) 0.0534(6) Uani 1 1 d . .
H3A H 0.798569 -0.171014 0.603728 0.064 Uiso 1 1 calc R U
C4 C 0.7040(4) -0.0464(4) 0.4167(3) 0.0645(7) Uani 1 1 d . .
H4A H 0.688848 -0.125256 0.388874 0.077 Uiso 1 1 calc R U
C5 C 0.6594(4) 0.0947(4) 0.3284(3) 0.0697(8) Uani 1 1 d . .
H5A H 0.613107 0.108748 0.243352 0.084 Uiso 1 1 calc R U
C6 C 0.6804(3) 0.2155(3) 0.3605(2) 0.0601(7) Uani 1 1 d . .
H6A H 0.649946 0.311152 0.299972 0.072 Uiso 1 1 calc R U
C7 C 0.7496(3) 0.1876(3) 0.4885(2) 0.0437(5) Uani 1 1 d . .
C8 C 0.8999(3) -0.0641(3) 0.8157(3) 0.0548(6) Uani 1 1 d . .
H8A H 0.887082 -0.153059 0.799587 0.082 Uiso 1 1 calc R U
H8B H 1.018316 -0.082776 0.832549 0.082 Uiso 1 1 calc R U
H8C H 0.826827 -0.038586 0.896408 0.082 Uiso 1 1 calc R U
C9 C 0.7650(4) 0.4373(3) 0.4930(3) 0.0621(7) Uani 1 1 d . .
H9A H 0.717274 0.465626 0.402695 0.093 Uiso 1 1 calc R U
H9B H 0.687043 0.495684 0.554149 0.093 Uiso 1 1 calc R U
H9C H 0.874343 0.455871 0.481441 0.093 Uiso 1 1 calc R U
C10 C 0.8976(3) 0.4848(3) 0.8190(3) 0.0592(6) Uani 1 1 d . .
C11 C 0.8013(4) 0.4241(4) 0.9474(3) 0.0703(8) Uani 1 1 d . .
H11A H 0.691982 0.499466 0.962515 0.084 Uiso 1 1 calc R U
H11B H 0.868016 0.396450 1.029337 0.084 Uiso 1 1 calc R U
C12 C 0.7700(3) 0.2877(3) 0.9261(2) 0.0485(5) Uani 1 1 d . .
H12A H 0.791831 0.205220 1.011315 0.058 Uiso 1 1 calc R U
C13 C 0.5964(3) 0.3212(3) 0.8790(2) 0.0467(5) Uani 1 1 d . .
C14 C 0.3817(4) 0.2213(4) 0.8645(4) 0.0897(11) Uani 1 1 d . .
H14A H 0.350739 0.130190 0.897855 0.135 Uiso 1 1 calc R U
H14B H 0.292826 0.302253 0.895360 0.135 Uiso 1 1 calc R U
H14C H 0.394029 0.245372 0.763172 0.135 Uiso 1 1 calc R U
N1 N 0.8516(2) 0.05795(19) 0.69441(17) 0.0405(4) Uani 1 1 d . .
N2 N 0.7896(2) 0.2790(2) 0.55441(18) 0.0449(4) Uani 1 1 d . .
O1 O 0.9603(2) 0.38941(19) 0.73978(18) 0.0586(5) Uani 1 1 d . .
O2 O 0.9244(4) 0.6034(2) 0.7918(3) 0.0942(8) Uani 1 1 d . .
O3 O 0.5165(2) 0.4352(2) 0.8071(2) 0.0731(6) Uani 1 1 d . .
O4 O 0.5428(2) 0.2002(2) 0.91982(19) 0.0616(5) Uani 1 1 d . .

loop_
_atom_site_aniso_label
_atom_site_aniso_U_11
_atom_site_aniso_U_22
_atom_site_aniso_U_33
_atom_site_aniso_U_23
_atom_site_aniso_U_13
_atom_site_aniso_U_12
B1 0.0436(12) 0.0432(13) 0.0505(13) -0.0181(11) 0.0011(10) -0.0182(10)
C1 0.0377(10) 0.0393(11) 0.0419(10) -0.0146(9) 0.0054(8) -0.0143(8)
C2 0.0391(10) 0.0496(12) 0.0417(10) -0.0194(10) 0.0059(8) -0.0164(8)
C3 0.0548(13) 0.0544(14) 0.0604(14) -0.0259(12) 0.0087(10) -0.0245(10)
C4 0.0740(17) 0.084(2) 0.0580(14) -0.0372(15) 0.0079(12) -0.0424(14)
C5 0.0754(18) 0.103(2) 0.0483(13) -0.0308(16) -0.0005(12) -0.0418(16)
C6 0.0628(15) 0.0758(18) 0.0414(12) -0.0115(12) -0.0006(10) -0.0241(12)
C7 0.0428(11) 0.0528(13) 0.0395(10) -0.0167(10) 0.0052(8) -0.0190(9)
C8 0.0702(15) 0.0407(12) 0.0544(13) -0.0103(11) -0.0105(11) -0.0166(11)
C9 0.0805(17) 0.0445(13) 0.0592(14) -0.0007(12) -0.0027(12) -0.0266(12)
C10 0.0703(16) 0.0448(13) 0.0741(16) -0.0187(12) -0.0124(12) -0.0260(11)
C11 0.0722(17) 0.087(2) 0.0780(17) -0.0537(16) 0.0136(13) -0.0395(15)
C12 0.0517(12) 0.0589(14) 0.0438(11) -0.0178(10) 0.0015(9) -0.0262(10)
C13 0.0455(11) 0.0555(14) 0.0444(11) -0.0217(11) 0.0088(9) -0.0196(10)
C14 0.0677(18) 0.130(3) 0.103(2) -0.048(2) -0.0030(16) -0.0562(19)
N1 0.0432(9) 0.0388(9) 0.0429(9) -0.0139(8) 0.0005(7) -0.0152(7)
N2 0.0490(10) 0.0410(10) 0.0457(10) -0.0110(8) 0.0062(7) -0.0187(7)
O1 0.0730(11) 0.0581(10) 0.0630(10) -0.0250(8) 0.0131(8) -0.0428(9)
O2 0.136(2) 0.0544(12) 0.1142(18) -0.0197(12) -0.0259(15) -0.0506(13)
O3 0.0595(11) 0.0626(12) 0.0794(13) -0.0073(11) -0.0025(9) -0.0049(9)
O4 0.0557(10) 0.0715(12) 0.0687(11) -0.0190(9) 0.0001(8) -0.0340(8)

loop_
_atom_type_symbol
_atom_type_description
_atom_type_scat_dispersion_real
_atom_type_scat_dispersion_imag
_atom_type_scat_source
C C 0.0181 0.0091 'International Tables Vol C Tables 4.2.6.8 and 6.1.1.4'
H H 0.0000 0.0000 'International Tables Vol C Tables 4.2.6.8 and 6.1.1.4'
B B 0.0090 0.0039 'International Tables Vol C Tables 4.2.6.8 and 6.1.1.4'
N N 0.0311 0.0180 'International Tables Vol C Tables 4.2.6.8 and 6.1.1.4'
O O 0.0492 0.0322 'International Tables Vol C Tables 4.2.6.8 and 6.1.1.4'

loop_
_geom_angle_atom_site_label_1
_geom_angle_atom_site_label_2
_geom_angle_atom_site_label_3
_geom_angle
O1 B1 C1 111.03(18)
O1 B1 C12 103.61(17)
C1 B1 C12 113.70(16)
O1 B1 H1 108.3(13)
C1 B1 H1 108.2(13)
C12 B1 H1 111.9(13)
N1 C1 N2 107.61(17)
N1 C1 B1 122.24(18)
N2 C1 B1 130.13(18)
C7 C2 N1 106.31(18)
C7 C2 C3 122.6(2)
N1 C2 C3 131.1(2)
C4 C3 C2 115.7(2)
C4 C3 H3A 122.1
C2 C3 H3A 122.1
C3 C4 C5 122.3(2)
C3 C4 H4A 118.9
C5 C4 H4A 118.9
C6 C5 C4 122.4(2)
C6 C5 H5A 118.8
C4 C5 H5A 118.8
C5 C6 C7 116.1(2)
C5 C6 H6A 122.0
C7 C6 H6A 122.0
C2 C7 N2 106.72(18)
C2 C7 C6 120.9(2)
N2 C7 C6 132.3(2)
N1 C8 H8A 109.5
N1 C8 H8B 109.5
H8A C8 H8B 109.5
N1 C8 H8C 109.5
H8A C8 H8C 109.5
H8B C8 H8C 109.5
N2 C9 H9A 109.5
N2 C9 H9B 109.5
H9A C9 H9B 109.5
N2 C9 H9C 109.5
H9A C9 H9C 109.5
H9B C9 H9C 109.5
O2 C10 O1 122.5(3)
O2 C10 C11 125.6(3)
O1 C10 C11 111.8(2)
C10 C11 C12 107.63(19)
C10 C11 H11A 110.2
C12 C11 H11A 110.2
C10 C11 H11B 110.2
C12 C11 H11B 110.2
H11A C11 H11B 108.5
C13 C12 C11 112.8(2)
C13 C12 B1 110.38(17)
C11 C12 B1 100.10(17)
C13 C12 H12A 111.0
C11 C12 H12A 111.0
B1 C12 H12A 111.0
O3 C13 O4 122.6(2)
O3 C13 C12 126.0(2)
O4 C13 C12 111.2(2)
O4 C14 H14A 109.5
O4 C14 H14B 109.5
H14A C14 H14B 109.5
O4 C14 H14C 109.5
H14A C14 H14C 109.5
H14B C14 H14C 109.5
C1 N1 C2 110.01(18)
C1 N1 C8 126.29(17)
C2 N1 C8 123.67(18)
C1 N2 C7 109.34(18)
C1 N2 C9 127.4(2)
C7 N2 C9 123.2(2)
C10 O1 B1 112.59(19)
C13 O4 C14 113.8(2)

loop_
_geom_bond_atom_site_label_1
_geom_bond_atom_site_label_2
_geom_bond_distance
B1 O1 1.485(3)
B1 C1 1.630(3)
B1 C12 1.660(3)
B1 H1 1.09(2)
C1 N1 1.341(3)
C1 N2 1.350(3)
C2 C7 1.382(3)
C2 N1 1.388(3)
C2 C3 1.394(3)
C3 C4 1.370(4)
C3 H3A 0.9400
C4 C5 1.383(4)
C4 H4A 0.9400
C5 C6 1.377(4)
C5 H5A 0.9400
C6 C7 1.398(3)
C6 H6A 0.9400
C7 N2 1.390(3)
C8 N1 1.444(3)
C8 H8A 0.9700
C8 H8B 0.9700
C8 H8C 0.9700
C9 N2 1.459(3)
C9 H9A 0.9700
C9 H9B 0.9700
C9 H9C 0.9700
C10 O2 1.208(3)
C10 O1 1.312(3)
C10 C11 1.494(4)
C11 C12 1.519(3)
C11 H11A 0.9800
C11 H11B 0.9800
C12 C13 1.486(3)
C12 H12A 0.9900
C13 O3 1.186(3)
C13 O4 1.345(3)
C14 O4 1.453(3)
C14 H14A 0.9700
C14 H14B 0.9700
C14 H14C 0.9700
